data_1554515
loop_
_publ_author_name
'Xu, Weici'
'Li, Yuanzhen'
'Liu, Rui'
'Yang, Shuang'
'Liu, Jian'
'Fang, Xinqiang'

_publ_section_title
;
 Kinetic resolution of 2,2-disubstituted-1,3-diketones via carbene
 catalysis
;
_journal_issue 3
_journal_name_full 'Organic Chemistry Frontiers'
_journal_page_first 290
_journal_paper_doi 10.1039/C8QO01137K
_journal_volume 6
_journal_year 2019
_chemical_formula_moiety 'C20 H20 O3'
_chemical_formula_sum 'C20 H20 O3'
_chemical_formula_weight 308.36
_space_group_crystal_system triclinic
_space_group_IT_number 2
_space_group_name_Hall '-P 1'
_space_group_name_H-M_alt 'P -1'
_atom_sites_solution_hydrogens geom
_audit_creation_method SHELXL-2017/1
_audit_update_record
;
2017-11-14 deposited with the CCDC.
2018-11-05 downloaded from the CCDC.
;
_cell_angle_alpha 80.603(4)
_cell_angle_beta 87.055(4)
_cell_angle_gamma 65.920(6)
_cell_formula_units_Z 2
_cell_length_a 8.4310(6)
_cell_length_b 8.6965(5)
_cell_length_c 11.7742(5)
_cell_measurement_reflns_used 2971
_cell_measurement_temperature 100.0(1)
_cell_measurement_theta_max 72.2850
_cell_measurement_theta_min 3.8030
_cell_volume 777.47(9)
_computing_cell_refinement
;
CrysAlisPro, Agilent Technologies,
Version 1.171.37.35 (release 13-08-2014 CrysAlis171 .NET)
(compiled Aug 13 2014,18:06:01)
;
_computing_data_collection
;
CrysAlisPro, Agilent Technologies,
Version 1.171.37.35 (release 13-08-2014 CrysAlis171 .NET)
(compiled Aug 13 2014,18:06:01)
;
_computing_data_reduction
;
CrysAlisPro, Agilent Technologies,
Version 1.171.37.35 (release 13-08-2014 CrysAlis171 .NET)
(compiled Aug 13 2014,18:06:01)
;
_computing_structure_refinement 'SHELXL-2017/1 (Sheldrick, 2017)'
_computing_structure_solution 'SHELXT 2014/5 (Sheldrick, 2014)'
_diffrn_ambient_temperature 100.0(1)
_diffrn_detector_area_resol_mean 10.5594
_diffrn_measured_fraction_theta_full 0.997
_diffrn_measured_fraction_theta_max 0.963
_diffrn_measurement_device_type 'SuperNova, Dual, Cu at zero, Atlas'
_diffrn_measurement_method '\w scans'
_diffrn_radiation_type CuK\a
_diffrn_radiation_wavelength 1.54184
_diffrn_reflns_av_R_equivalents 0.0148
_diffrn_reflns_av_unetI/netI 0.0211
_diffrn_reflns_Laue_measured_fraction_full 0.997
_diffrn_reflns_Laue_measured_fraction_max 0.963
_diffrn_reflns_limit_h_max 10
_diffrn_reflns_limit_h_min -10
_diffrn_reflns_limit_k_max 9
_diffrn_reflns_limit_k_min -10
_diffrn_reflns_limit_l_max 9
_diffrn_reflns_limit_l_min -14
_diffrn_reflns_number 5036
_diffrn_reflns_point_group_measured_fraction_full 0.997
_diffrn_reflns_point_group_measured_fraction_max 0.963
_diffrn_reflns_theta_full 67.684
_diffrn_reflns_theta_max 73.290
_diffrn_reflns_theta_min 3.806
_diffrn_source 'sealed X-ray tube'
_exptl_absorpt_coefficient_mu 0.701
_exptl_absorpt_correction_T_max 1.00000
_exptl_absorpt_correction_T_min 0.86741
_exptl_absorpt_correction_type multi-scan
_exptl_absorpt_process_details
;
CrysAlisPro, Agilent Technologies,
Version 1.171.37.35 (release 13-08-2014 CrysAlis171 .NET)
(compiled Aug 13 2014,18:06:01)
Empirical absorption correction using spherical harmonics,
 implemented in SCALE3 ABSPACK scaling algorithm.
;
_exptl_crystal_colour colorless
_exptl_crystal_density_diffrn 1.317
_exptl_crystal_description prism
_exptl_crystal_F_000 328
_exptl_crystal_size_max 0.16
_exptl_crystal_size_mid 0.13
_exptl_crystal_size_min 0.12
_refine_diff_density_max 0.290
_refine_diff_density_min -0.205
_refine_diff_density_rms 0.039
_refine_ls_extinction_method none
_refine_ls_goodness_of_fit_ref 1.045
_refine_ls_hydrogen_treatment constr
_refine_ls_matrix_type full
_refine_ls_number_parameters 211
_refine_ls_number_reflns 3022
_refine_ls_number_restraints 0
_refine_ls_restrained_S_all 1.045
_refine_ls_R_factor_all 0.0425
_refine_ls_R_factor_gt 0.0362
_refine_ls_shift/su_max 0.000
_refine_ls_shift/su_mean 0.000
_refine_ls_structure_factor_coef Fsqd
_refine_ls_weighting_details 'w=1/[\s^2^(Fo^2^)+(0.0433P)^2^+0.3093P] where P=(Fo^2^+2Fc^2^)/3'
_refine_ls_weighting_scheme calc
_refine_ls_wR_factor_gt 0.0912
_refine_ls_wR_factor_ref 0.0961
_reflns_Friedel_coverage 0.000
_reflns_number_gt 2658
_reflns_number_total 3022
_reflns_threshold_expression 'I > 2\s(I)'
_cod_data_source_file c8qo01137k2.cif
_cod_data_source_block 2
_cod_database_code 1554515
_shelx_shelxl_version_number 2017/1
_shelx_space_group_comment
;
The symmetry employed for this shelxl refinement is uniquely defined
by the following loop, which should always be used as a source of
symmetry information in preference to the above space-group names.
They are only intended as comments.
;

loop_
_space_group_symop_operation_xyz
'x, y, z'
'-x, -y, -z'

loop_
_atom_site_label
_atom_site_type_symbol
_atom_site_fract_x
_atom_site_fract_y
_atom_site_fract_z
_atom_site_U_iso_or_equiv
_atom_site_adp_type
_atom_site_occupancy
_atom_site_site_symmetry_order
_atom_site_calc_flag
_atom_site_refinement_flags_posn
_atom_site_refinement_flags_adp
O1 O 0.44995(11) 0.73369(11) 0.37305(8) 0.0207(2) Uani 1 1 d . .
H1 H 0.457683 0.667791 0.432957 0.025 Uiso 1 1 calc R U
O2 O 0.61386(12) 0.39948(11) 0.40348(8) 0.0228(2) Uani 1 1 d . .
O3 O 0.63388(12) 0.99159(12) 0.11671(8) 0.0250(2) Uani 1 1 d . .
C1 C 0.78104(15) 0.47387(16) 0.12203(11) 0.0182(3) Uani 1 1 d . .
C2 C 0.87293(16) 0.38230(17) 0.03567(11) 0.0213(3) Uani 1 1 d . .
H2 H 0.885450 0.440664 -0.035397 0.026 Uiso 1 1 calc R U
C3 C 0.94573(16) 0.20572(17) 0.05437(12) 0.0227(3) Uani 1 1 d . .
H3 H 1.009174 0.146738 -0.003417 0.027 Uiso 1 1 calc R U
C4 C 0.92458(16) 0.11569(17) 0.15923(12) 0.0226(3) Uani 1 1 d . .
H4 H 0.973441 -0.002895 0.171447 0.027 Uiso 1 1 calc R U
C5 C 0.83071(16) 0.20385(16) 0.24460(11) 0.0202(3) Uani 1 1 d . .
H5 H 0.814239 0.144688 0.314223 0.024 Uiso 1 1 calc R U
C6 C 0.76004(15) 0.38247(16) 0.22667(11) 0.0178(3) Uani 1 1 d . .
C7 C 0.65760(15) 0.47328(16) 0.31901(10) 0.0170(3) Uani 1 1 d . .
C8 C 0.60298(15) 0.66779(15) 0.30918(10) 0.0165(3) Uani 1 1 d . .
C9 C 0.55931(15) 0.75331(15) 0.18012(10) 0.0173(3) Uani 1 1 d . .
C10 C 0.71331(16) 0.66548(16) 0.10444(11) 0.0188(3) Uani 1 1 d . .
H10A H 0.678202 0.708820 0.024331 0.023 Uiso 1 1 calc R U
H10B H 0.807369 0.696742 0.119596 0.023 Uiso 1 1 calc R U
C11 C 0.39582(16) 0.73838(17) 0.13999(12) 0.0226(3) Uani 1 1 d . .
H11A H 0.365530 0.797137 0.062619 0.034 Uiso 1 1 calc R U
H11B H 0.301356 0.788385 0.189904 0.034 Uiso 1 1 calc R U
H11C H 0.418705 0.620312 0.142430 0.034 Uiso 1 1 calc R U
C12 C 0.52915(16) 0.94342(16) 0.16662(10) 0.0181(3) Uani 1 1 d . .
C13 C 0.36417(17) 1.06869(16) 0.21178(12) 0.0238(3) Uani 1 1 d . .
H13A H 0.333868 1.013208 0.282607 0.029 Uiso 1 1 calc R U
H13B H 0.270779 1.100185 0.156251 0.029 Uiso 1 1 calc R U
C14 C 0.37814(19) 1.23038(18) 0.23507(13) 0.0285(3) Uani 1 1 d . .
H14A H 0.458062 1.202381 0.298039 0.043 Uiso 1 1 calc R U
H14B H 0.265918 1.310218 0.254271 0.043 Uiso 1 1 calc R U
H14C H 0.419214 1.280207 0.167536 0.043 Uiso 1 1 calc R U
C15 C 0.74983(16) 0.70033(15) 0.35943(10) 0.0173(3) Uani 1 1 d . .
C16 C 0.70573(17) 0.82560(16) 0.43004(11) 0.0223(3) Uani 1 1 d . .
H16 H 0.589734 0.885053 0.447051 0.027 Uiso 1 1 calc R U
C17 C 0.83274(19) 0.86264(17) 0.47522(12) 0.0265(3) Uani 1 1 d . .
H17 H 0.801079 0.946215 0.522311 0.032 Uiso 1 1 calc R U
C18 C 1.00566(19) 0.77629(18) 0.45074(12) 0.0274(3) Uani 1 1 d . .
H18 H 1.090223 0.802719 0.480028 0.033 Uiso 1 1 calc R U
C19 C 1.05219(18) 0.64952(17) 0.38195(12) 0.0262(3) Uani 1 1 d . .
H19 H 1.168558 0.589909 0.365903 0.031 Uiso 1 1 calc R U
C20 C 0.92551(16) 0.61132(16) 0.33695(11) 0.0218(3) Uani 1 1 d . .
H20 H 0.958074 0.525706 0.291467 0.026 Uiso 1 1 calc R U

loop_
_atom_site_aniso_label
_atom_site_aniso_U_11
_atom_site_aniso_U_22
_atom_site_aniso_U_33
_atom_site_aniso_U_23
_atom_site_aniso_U_13
_atom_site_aniso_U_12
O1 0.0183(4) 0.0201(4) 0.0176(4) 0.0002(3) 0.0058(3) -0.0034(4)
O2 0.0276(5) 0.0215(5) 0.0179(5) -0.0014(4) 0.0043(4) -0.0096(4)
O3 0.0256(5) 0.0237(5) 0.0274(5) -0.0024(4) 0.0035(4) -0.0127(4)
C1 0.0173(6) 0.0224(6) 0.0177(6) -0.0056(5) 0.0004(5) -0.0099(5)
C2 0.0227(6) 0.0279(7) 0.0176(6) -0.0068(5) 0.0030(5) -0.0135(5)
C3 0.0205(6) 0.0279(7) 0.0243(7) -0.0140(5) 0.0045(5) -0.0114(5)
C4 0.0201(6) 0.0196(6) 0.0294(7) -0.0085(5) -0.0003(5) -0.0075(5)
C5 0.0193(6) 0.0219(6) 0.0202(6) -0.0035(5) -0.0005(5) -0.0089(5)
C6 0.0167(6) 0.0198(6) 0.0178(6) -0.0045(5) 0.0002(4) -0.0077(5)
C7 0.0156(5) 0.0191(6) 0.0152(6) -0.0014(5) -0.0018(4) -0.0061(5)
C8 0.0153(5) 0.0176(6) 0.0144(6) -0.0029(5) 0.0026(4) -0.0046(5)
C9 0.0178(6) 0.0176(6) 0.0157(6) -0.0005(5) -0.0002(4) -0.0072(5)
C10 0.0229(6) 0.0210(6) 0.0138(6) -0.0029(5) 0.0024(5) -0.0105(5)
C11 0.0214(6) 0.0245(7) 0.0227(7) 0.0004(5) -0.0039(5) -0.0111(5)
C12 0.0194(6) 0.0205(6) 0.0138(6) 0.0002(5) -0.0041(4) -0.0081(5)
C13 0.0209(6) 0.0199(6) 0.0259(7) 0.0007(5) 0.0000(5) -0.0053(5)
C14 0.0293(7) 0.0227(7) 0.0295(7) -0.0054(6) 0.0008(6) -0.0059(6)
C15 0.0207(6) 0.0165(6) 0.0130(6) -0.0004(4) -0.0008(4) -0.0064(5)
C16 0.0266(7) 0.0201(6) 0.0174(6) -0.0037(5) 0.0009(5) -0.0064(5)
C17 0.0401(8) 0.0227(7) 0.0192(7) -0.0057(5) -0.0023(6) -0.0138(6)
C18 0.0335(7) 0.0250(7) 0.0268(7) 0.0019(5) -0.0126(6) -0.0159(6)
C19 0.0210(6) 0.0238(7) 0.0318(8) -0.0020(6) -0.0050(5) -0.0074(5)
C20 0.0212(6) 0.0197(6) 0.0234(7) -0.0063(5) -0.0015(5) -0.0059(5)

loop_
_atom_type_symbol
_atom_type_description
_atom_type_scat_dispersion_real
_atom_type_scat_dispersion_imag
_atom_type_scat_source
C C 0.0181 0.0091 'International Tables Vol C Tables 4.2.6.8 and 6.1.1.4'
H H 0.0000 0.0000 'International Tables Vol C Tables 4.2.6.8 and 6.1.1.4'
O O 0.0492 0.0322 'International Tables Vol C Tables 4.2.6.8 and 6.1.1.4'

loop_
_geom_angle_atom_site_label_1
_geom_angle_atom_site_label_2
_geom_angle_atom_site_label_3
_geom_angle
C8 O1 H1 109.5
C2 C1 C6 118.16(12)
C2 C1 C10 120.74(11)
C6 C1 C10 121.05(11)
C3 C2 C1 120.90(12)
C3 C2 H2 119.5
C1 C2 H2 119.5
C2 C3 C4 120.48(12)
C2 C3 H3 119.8
C4 C3 H3 119.8
C5 C4 C3 119.47(12)
C5 C4 H4 120.3
C3 C4 H4 120.3
C4 C5 C6 120.11(12)
C4 C5 H5 119.9
C6 C5 H5 119.9
C1 C6 C5 120.85(11)
C1 C6 C7 120.30(11)
C5 C6 C7 118.82(11)
O2 C7 C6 121.89(11)
O2 C7 C8 118.51(10)
C6 C7 C8 119.60(10)
O1 C8 C15 110.16(10)
O1 C8 C7 107.72(9)
C15 C8 C7 109.03(9)
O1 C8 C9 107.96(9)
C15 C8 C9 112.27(10)
C7 C8 C9 109.60(10)
C10 C9 C11 109.75(10)
C10 C9 C12 107.52(10)
C11 C9 C12 109.90(10)
C10 C9 C8 109.73(10)
C11 C9 C8 109.87(10)
C12 C9 C8 110.04(10)
C1 C10 C9 114.89(10)
C1 C10 H10A 108.5
C9 C10 H10A 108.5
C1 C10 H10B 108.5
C9 C10 H10B 108.5
H10A C10 H10B 107.5
C9 C11 H11A 109.5
C9 C11 H11B 109.5
H11A C11 H11B 109.5
C9 C11 H11C 109.5
H11A C11 H11C 109.5
H11B C11 H11C 109.5
O3 C12 C13 120.59(11)
O3 C12 C9 120.22(11)
C13 C12 C9 119.13(10)
C12 C13 C14 113.59(11)
C12 C13 H13A 108.8
C14 C13 H13A 108.8
C12 C13 H13B 108.8
C14 C13 H13B 108.8
H13A C13 H13B 107.7
C13 C14 H14A 109.5
C13 C14 H14B 109.5
H14A C14 H14B 109.5
C13 C14 H14C 109.5
H14A C14 H14C 109.5
H14B C14 H14C 109.5
C16 C15 C20 118.19(12)
C16 C15 C8 118.65(11)
C20 C15 C8 123.16(11)
C17 C16 C15 120.90(12)
C17 C16 H16 119.5
C15 C16 H16 119.5
C18 C17 C16 120.48(12)
C18 C17 H17 119.8
C16 C17 H17 119.8
C17 C18 C19 119.40(13)
C17 C18 H18 120.3
C19 C18 H18 120.3
C18 C19 C20 120.33(13)
C18 C19 H19 119.8
C20 C19 H19 119.8
C19 C20 C15 120.68(12)
C19 C20 H20 119.7
C15 C20 H20 119.7

loop_
_geom_bond_atom_site_label_1
_geom_bond_atom_site_label_2
_geom_bond_distance
O1 C8 1.4129(14)
O1 H1 0.8200
O2 C7 1.2181(15)
O3 C12 1.2119(15)
C1 C2 1.3958(17)
C1 C6 1.3977(18)
C1 C10 1.5063(17)
C2 C3 1.3848(19)
C2 H2 0.9300
C3 C4 1.3944(19)
C3 H3 0.9300
C4 C5 1.3782(18)
C4 H4 0.9300
C5 C6 1.4011(18)
C5 H5 0.9300
C6 C7 1.4762(17)
C7 C8 1.5468(17)
C8 C15 1.5424(17)
C8 C9 1.5693(17)
C9 C10 1.5353(17)
C9 C11 1.5405(17)
C9 C12 1.5487(17)
C10 H10A 0.9700
C10 H10B 0.9700
C11 H11A 0.9600
C11 H11B 0.9600
C11 H11C 0.9600
C12 C13 1.5102(17)
C13 C14 1.5266(19)
C13 H13A 0.9700
C13 H13B 0.9700
C14 H14A 0.9600
C14 H14B 0.9600
C14 H14C 0.9600
C15 C16 1.3964(17)
C15 C20 1.3979(17)
C16 C17 1.3890(19)
C16 H16 0.9300
C17 C18 1.381(2)
C17 H17 0.9300
C18 C19 1.390(2)
C18 H18 0.9300
C19 C20 1.3916(18)
C19 H19 0.9300
C20 H20 0.9300
